data_9005465
loop_
_publ_author_name
'Bindi, L.'
'Bonazzi, P.'
'Fitton, J. G.'

_publ_section_title
;
 Crystal chemistry of strontian soda melilite from nephelinite
 lave of Mt. Etinde, Cameroon
 Sample: ET2
;
_journal_name_full 'European Journal of Mineralogy'
_journal_page_first 121
_journal_page_last 125
_journal_paper_doi 10.1127/0935-1221/01/0013-0121
_journal_volume 13
_journal_year 2001
_chemical_compound_source 'nephelinite lava of Mt. Etinde, Cameroon'
_chemical_formula_sum 'Al0.46 Ca0.83 Fe0.29 Mg0.2 Mn0.03 Na0.72 O7 Si1.99 Sr0.45 Ti0.02 Zn0.01'
_chemical_name_mineral Melilite
_space_group_IT_number 113
_symmetry_space_group_name_Hall 'P -4 2ab'
_symmetry_space_group_name_H-M 'P -4 21 m'
_cell_angle_alpha 90
_cell_angle_beta 90
_cell_angle_gamma 90
_cell_length_a 7.764
_cell_length_b 7.764
_cell_length_c 5.095
_cell_formula_units_Z 2
_cell_volume 307.125
_database_code_amcsd 0006852
_exptl_crystal_density_diffrn 3.178
_cod_original_formula_sum '(Ca.83 Sr.45 Na.72) Mg.2 Fe.29 Mn.03 Zn.01 Al.46 Ti.02 Si1.99 O7'
_cod_database_code 9005465

loop_
_space_group_symop_operation_xyz
x,y,z
1/2-y,1/2-x,z
y,-x,-z
1/2-x,1/2+y,-z
-x,-y,z
1/2+y,1/2+x,z
-y,x,-z
1/2+x,1/2-y,-z

loop_
_atom_site_label
_atom_site_fract_x
_atom_site_fract_y
_atom_site_fract_z
_atom_site_occupancy
_atom_site_U_iso_or_equiv
CaX 0.33731 0.16269 0.50936 0.41500 0.02310
SrX 0.33731 0.16269 0.50936 0.22500 0.02310
NaX 0.33731 0.16269 0.50936 0.36000 0.02310
MgT1 0.00000 0.00000 0.00000 0.20000 0.01980
FeT1 0.00000 0.00000 0.00000 0.29000 0.01980
MnT1 0.00000 0.00000 0.00000 0.03000 0.01980
ZnT1 0.00000 0.00000 0.00000 0.01000 0.01980
AlT1 0.00000 0.00000 0.00000 0.45000 0.01980
TiT1 0.00000 0.00000 0.00000 0.02000 0.01980
SiT2 0.14010 0.35990 0.95101 0.99500 0.01890
AlT2 0.14010 0.35990 0.95101 0.00500 0.01890
O1 0.50000 0.00000 0.16428 1.00000 0.03280
O2 0.14225 0.35775 0.25769 1.00000 0.03280
O3 0.08210 0.18041 0.81181 1.00000 0.03380

loop_
_cod_related_entry_id
_cod_related_entry_database
_cod_related_entry_code
1 AMCSD 0006852
